data_7708838
loop_
_publ_author_name
'Cheng, Yue'
'Liu, Qi'
'Chen, Zi-Yi'
'Zhang, Yuan-Zhu'

_publ_section_title
;
 A cyanide-bridged Fe-Co pearl-chain-like single-chain magnet containing
 4-coordinate cobalt(II) ions
;
_journal_name_full 'Dalton Transactions'
_journal_paper_doi 10.1039/D1DT02844H
_journal_year 2021
_chemical_formula_moiety '2(C57 H87 B2 Cl4 Co3 Fe2 N23 O5), 5(C3 H7 N O), 4(C1.5 H1.5 N0.5 O0.5)'
_chemical_formula_sum 'C135 H215 B4 Cl8 Co6 Fe4 N53 O17'
_chemical_formula_weight 3756.41
_chemical_name_systematic ([(Tp*Me)Fe(CN)3CoCl2]2Co(DMF)4).4.5DMF
_space_group_crystal_system monoclinic
_space_group_IT_number 15
_space_group_name_Hall '-C 2yc'
_space_group_name_H-M_alt 'C 1 2/c 1'
_atom_sites_solution_hydrogens geom
_atom_sites_solution_primary iterative
_audit_creation_date 2021-10-20
_audit_creation_method
;
Olex2 1.2
(compiled 2018.05.29 svn.r3508 for OlexSys, GUI svn.r5506)
;
_audit_update_record
;
2021-10-25 deposited with the CCDC.	2021-11-08 downloaded from the CCDC.
;
_cell_angle_alpha 90
_cell_angle_beta 100.968(2)
_cell_angle_gamma 90
_cell_formula_units_Z 2
_cell_length_a 21.9177(11)
_cell_length_b 14.1062(7)
_cell_length_c 33.8098(19)
_cell_measurement_reflns_used 9286
_cell_measurement_temperature 100.0
_cell_measurement_theta_max 25.12
_cell_measurement_theta_min 2.39
_cell_volume 10262.2(9)
_computing_cell_refinement 'SAINT V8.38A (Bruker, 2018)'
_computing_data_collection APEX3
_computing_data_reduction 'SAINT V8.38A (Bruker, 2018)'
_computing_molecular_graphics 'Olex2 (Dolomanov et al., 2009)'
_computing_publication_material 'Olex2 (Dolomanov et al., 2009)'
_computing_structure_refinement 'ShelXL (Sheldrick, 2015)'
_computing_structure_solution 'olex2.solve (Bourhis et al., 2015)'
_diffrn_ambient_temperature 100.0
_diffrn_measured_fraction_theta_full 0.994
_diffrn_measured_fraction_theta_max 0.994
_diffrn_measurement_device_type 'Bruker D8 Venture'
_diffrn_measurement_method '\f and \w scans'
_diffrn_radiation_type MoK\a
_diffrn_radiation_wavelength 0.71073
_diffrn_reflns_av_R_equivalents 0.0727
_diffrn_reflns_av_unetI/netI 0.0480
_diffrn_reflns_Laue_measured_fraction_full 0.994
_diffrn_reflns_Laue_measured_fraction_max 0.994
_diffrn_reflns_limit_h_max 26
_diffrn_reflns_limit_h_min -26
_diffrn_reflns_limit_k_max 15
_diffrn_reflns_limit_k_min -16
_diffrn_reflns_limit_l_max 40
_diffrn_reflns_limit_l_min -40
_diffrn_reflns_number 54472
_diffrn_reflns_point_group_measured_fraction_full 0.994
_diffrn_reflns_point_group_measured_fraction_max 0.994
_diffrn_reflns_theta_full 25.140
_diffrn_reflns_theta_max 25.140
_diffrn_reflns_theta_min 2.454
_diffrn_standards_number 0
_exptl_absorpt_coefficient_mu 0.911
_exptl_absorpt_correction_T_max 0.7452
_exptl_absorpt_correction_T_min 0.6200
_exptl_absorpt_correction_type multi-scan
_exptl_absorpt_process_details
;
SADABS-2016/2 (Bruker,2016/2) was used for absorption correction.
wR2(int) was 0.1315 before and 0.0839 after correction.
The Ratio of minimum to maximum transmission is 0.8320.
The \l/2 correction factor is Not present.
;
_exptl_crystal_colour 'dark red'
_exptl_crystal_colour_modifier dark
_exptl_crystal_colour_primary red
_exptl_crystal_density_diffrn 1.216
_exptl_crystal_description block
_exptl_crystal_F_000 3908
_exptl_crystal_size_max 0.15
_exptl_crystal_size_mid 0.12
_exptl_crystal_size_min 0.1
_refine_diff_density_max 1.286
_refine_diff_density_min -1.121
_refine_diff_density_rms 0.134
_refine_ls_extinction_method none
_refine_ls_goodness_of_fit_ref 1.205
_refine_ls_hydrogen_treatment constr
_refine_ls_matrix_type full
_refine_ls_number_parameters 632
_refine_ls_number_reflns 9134
_refine_ls_number_restraints 234
_refine_ls_restrained_S_all 1.212
_refine_ls_R_factor_all 0.1252
_refine_ls_R_factor_gt 0.1131
_refine_ls_shift/su_max 0.001
_refine_ls_shift/su_mean 0.000
_refine_ls_structure_factor_coef Fsqd
_refine_ls_weighting_details 'w=1/[\s^2^(Fo^2^)+(0.0988P)^2^+166.4974P] where P=(Fo^2^+2Fc^2^)/3'
_refine_ls_weighting_scheme calc
_refine_ls_wR_factor_gt 0.2952
_refine_ls_wR_factor_ref 0.3025
_reflns_Friedel_coverage 0.000
_reflns_number_gt 7750
_reflns_number_total 9134
_reflns_threshold_expression 'I > 2\s(I)'
_cod_data_source_file d1dt02844h2.cif
_cod_data_source_block 2
_cod_database_code 7708838
_shelx_shelxl_version_number 2017/1
_shelx_space_group_comment
;
The symmetry employed for this shelxl refinement is uniquely defined
by the following loop, which should always be used as a source of
symmetry information in preference to the above space-group names.
They are only intended as comments.
;
_shelx_estimated_absorpt_t_max 0.914
_shelx_estimated_absorpt_t_min 0.875
_olex2_refinement_description
;
1. Fixed Uiso
 At 1.2 times of:
  All B(H) groups, All C(H) groups, All C(H,H) groups
 At 1.5 times of:
  All C(H,H,H) groups
2. Restrained distances
 O5-C36 = C35-O5B = O4-C33 = O4A-C33
 1.2 with sigma of 0.02
 N14-C35 = N14-C34 = N14-C36
 1.4 with sigma of 0.02
 N13-C32
 1.47 with sigma of 0.02
 N5-C8
 1.47 with sigma of 0.02
 N15-C37 = N15-C38
 1.47 with sigma of 0.02
 N5A-C8A = N5A-C9A
 1.47 with sigma of 0.02
 C21-C18 = C20-C17 = C19-C16
 1.51 with sigma of 0.01
 C27-C24 = C26-C23 = C25-C22
 1.51 with sigma of 0.01
 C17-C16 = C18-C17 = C24-C23 = C23-C22
 1.38 with sigma of 0.01
 C7A-C9A
 2.35 with sigma of 0.04
 C32-C33
 2.35 with sigma of 0.04
 C37-C38
 2.35 with sigma of 0.04
 C33-C31
 2.2 with sigma of 0.04
 C34-C36
 2.35 with sigma of 0.01
 N14-O5B
 2.22 with sigma of 0.01
 N14-O5
 2.22 with sigma of 0.01
 N12-O3A
 2.22 with sigma of 0.01
 O4A-N13
 2.22 with sigma of 0.04
 O4-N13
 2.22 with sigma of 0.04
 O6-N15
 2.3 with sigma of 0.04
 O2-C7 \\sim O2-C7A
 with sigma of 0.02
3. Restrained planarity
 O2, C7A, C9A, C8A, N5A
 with sigma of 0.1
 O2, C7, C8, C9, N5
 with sigma of 0.1
 C38, C38_$1, N15, C37_$1, O6_$1
 with sigma of 0.1
 C38, N15, C37, O6
 with sigma of 0.01
4. Rigid bond restraints
 Cl2, Cl2A
 with sigma for 1-2 distances of 0.01 and sigma for 1-3 distances of 0.01
 Cl1, Cl1A
 with sigma for 1-2 distances of 0.01 and sigma for 1-3 distances of 0.01
5. Uiso/Uaniso restraints and constraints
C31 \\sim C32 \\sim C33 \\sim N13 \\sim O4 \\sim O4A: within 2A with sigma of
0.02 and sigma for terminal atoms of 0.04
C28 \\sim C29 \\sim C30 \\sim N12 \\sim O3A \\sim O3: within 2A with sigma of
0.02 and sigma for terminal atoms of 0.04
C4 \\sim C5 \\sim C6 \\sim N4 \\sim O1: within 2A with sigma of 0.01 and sigma
for terminal atoms of 0.02
C38 \\sim C38 \\sim N15 \\sim C37 \\sim C37 \\sim O6 \\sim O6: within 2A with
sigma of 0.04 and sigma for terminal atoms of 0.08
Uanis(C7) \\sim Ueq, Uanis(C7A) \\sim Ueq: with sigma of 0.1 and sigma for
terminal atoms of 0.2
Uanis(O3A) \\sim Ueq, Uanis(C30) \\sim Ueq, Uanis(N12) \\sim Ueq, Uanis(C29)
\\sim Ueq, Uanis(O3) \\sim Ueq, Uanis(C28) \\sim Ueq: with sigma of 0.05 and
sigma for terminal atoms of 0.1
Uanis(C7A) \\sim Ueq, Uanis(C7) \\sim Ueq: with sigma of 0.05 and sigma for
terminal atoms of 0.1
Uanis(C36) \\sim Ueq, Uanis(O5) \\sim Ueq, Uanis(O5B) \\sim Ueq, Uanis(C35)
\\sim Ueq, Uanis(N14) \\sim Ueq, Uanis(C34) \\sim Ueq: with sigma of 0.05 and
sigma for terminal atoms of 0.1
Uanis(Cl2) = Uanis(Cl2A)
Uanis(Cl1) = Uanis(Cl1A)
Uanis(C7) = Uanis(C7A)
Uanis(C9A) = Uanis(C9) = Uanis(C8A) = Uanis(C8)
Uanis(N5A) = Uanis(N5)
Uanis(O4A) = Uanis(O4)
6. Others
 Fixed Sof: C7A(0.5) H7A(0.5) C9A(0.5) H9AA(0.5) H9AB(0.5) H9AC(0.5) C8A(0.5)
 H8AA(0.5) H8AB(0.5) H8AC(0.5) Cl1(0.8) Cl2(0.8) N5A(0.5) C7(0.5) H7(0.5)
 C8(0.5) H8A(0.5) H8B(0.5) H8C(0.5) C9(0.5) H9A(0.5) H9B(0.5) H9C(0.5)
 Cl1A(0.2) Cl2A(0.2) N5(0.5) C28(0.5) H28A(0.5) H28B(0.5) H28C(0.5) C29(0.5)
 C30(0.5) N12(0.5) O3A(0.25) O3(0.25) H33(0.5) H33A(0.5) O4(0.5) O4A(0.5)
 C34(0.5) H34A(0.5) H34B(0.5) H34C(0.5) C35(0.5) C36(0.5) N14(0.5) O5(0.3)
 O5B(0.2) C38(0.5) H38A(0.5) H38B(0.5) H38C(0.5) N15(0.25) C37(0.25) H37(0.25)
 O6(0.25)
7.a Ternary CH refined with riding coordinates:
 B1(H1)
7.b Aromatic/amide H refined with riding coordinates:
 C4(H4), C7A(H7A), C7(H7), C33(H33), C33(H33A), C37(H37)
7.c Idealised Me refined as rotating group:
 C5(H5A,H5B,H5C), C6(H6A,H6B,H6C), C13(H13A,H13B,H13C), C14(H14A,H14B,H14C),
 C15(H15A,H15B,H15C), C19(H19A,H19B,H19C), C20(H20A,H20B,H20C), C21(H21A,H21B,
 H21C), C25(H25A,H25B,H25C), C26(H26A,H26B,H26C), C27(H27A,H27B,H27C), C9A(H9AA,
 H9AB,H9AC), C8A(H8AA,H8AB,H8AC), C8(H8A,H8B,H8C), C9(H9A,H9B,H9C), C28(H28A,
 H28B,H28C), C31(H31A,H31B,H31C), C32(H32A,H32B,H32C), C34(H34A,H34B,H34C),
 C38(H38A,H38B,H38C)
;
_olex2_submission_special_instructions 'No special instructions were received'

loop_
_space_group_symop_operation_xyz
'x, y, z'
'-x, y, -z+1/2'
'x+1/2, y+1/2, z'
'-x+1/2, y+1/2, -z+1/2'
'-x, -y, -z'
'x, -y, z-1/2'
'-x+1/2, -y+1/2, -z'
'x+1/2, -y+1/2, z-1/2'

loop_
_atom_site_label
_atom_site_type_symbol
_atom_site_fract_x
_atom_site_fract_y
_atom_site_fract_z
_atom_site_U_iso_or_equiv
_atom_site_adp_type
_atom_site_occupancy
_atom_site_site_symmetry_order
_atom_site_calc_flag
_atom_site_refinement_flags_posn
_atom_site_refinement_flags_adp
_atom_site_refinement_flags_occupancy
_atom_site_disorder_assembly
_atom_site_disorder_group
B1 B 0.7044(5) 0.4425(11) 0.3275(3) 0.062(3) Uani 1 1 d . . . . .
H1 H 0.696417 0.444165 0.297361 0.074 Uiso 1 1 calc R . . . .
C1 C 0.7973(3) 0.3756(5) 0.4537(2) 0.0307(15) Uani 1 1 d . . . . .
C2 C 0.7388(3) 0.5484(5) 0.4527(2) 0.0342(17) Uani 1 1 d . . . . .
C3 C 0.6762(3) 0.3819(5) 0.4532(2) 0.0313(16) Uani 1 1 d . . . . .
C4 C 0.8724(6) 0.6648(9) 0.5368(5) 0.085(3) Uani 1 1 d . U . . .
H4 H 0.883087 0.681465 0.511773 0.102 Uiso 1 1 calc R . . . .
C5 C 0.8979(9) 0.5791(15) 0.5977(7) 0.149(6) Uani 1 1 d . U . . .
H5A H 0.920405 0.617249 0.620009 0.224 Uiso 1 1 calc GR . . . .
H5B H 0.911090 0.512769 0.601393 0.224 Uiso 1 1 calc GR . . . .
H5C H 0.853142 0.583522 0.597224 0.224 Uiso 1 1 calc GR . . . .
C6 C 0.9674(7) 0.5847(12) 0.5461(6) 0.122(5) Uani 1 1 d . U . . .
H6A H 0.968592 0.515429 0.544243 0.184 Uiso 1 1 calc GR . . . .
H6B H 1.004151 0.607051 0.564970 0.184 Uiso 1 1 calc GR . . . .
H6C H 0.967119 0.612254 0.519412 0.184 Uiso 1 1 calc GR . . . .
C10 C 0.8416(4) 0.5322(6) 0.3929(3) 0.047(2) Uani 1 1 d . . . . .
C11 C 0.8599(4) 0.5522(9) 0.3564(3) 0.068(3) Uani 1 1 d . . . . .
C12 C 0.8112(4) 0.5234(9) 0.3263(3) 0.067(3) Uani 1 1 d . . . . .
C13 C 0.8776(4) 0.5506(9) 0.4348(3) 0.064(3) Uani 1 1 d . . . . .
H13A H 0.857005 0.600526 0.447502 0.097 Uiso 1 1 calc GR . . . .
H13B H 0.919915 0.570834 0.433262 0.097 Uiso 1 1 calc GR . . . .
H13C H 0.879475 0.492385 0.450786 0.097 Uiso 1 1 calc GR . . . .
C14 C 0.9207(6) 0.5969(12) 0.3517(4) 0.096(5) Uani 1 1 d . . . . .
H14A H 0.943311 0.553451 0.337069 0.144 Uiso 1 1 calc GR . . . .
H14B H 0.945754 0.609921 0.378394 0.144 Uiso 1 1 calc GR . . . .
H14C H 0.912477 0.656370 0.336655 0.144 Uiso 1 1 calc GR . . . .
C15 C 0.8033(6) 0.5209(14) 0.2814(3) 0.107(6) Uani 1 1 d . . . . .
H15A H 0.836939 0.556778 0.272968 0.161 Uiso 1 1 calc GR . . . .
H15B H 0.763224 0.549245 0.269321 0.161 Uiso 1 1 calc GR . . . .
H15C H 0.804507 0.455007 0.272356 0.161 Uiso 1 1 calc GR . . . .
C16 C 0.6061(3) 0.5479(7) 0.3900(2) 0.053(2) Uani 1 1 d D . . . .
C17 C 0.5719(4) 0.5769(9) 0.3532(3) 0.079(4) Uani 1 1 d D . . . .
C18 C 0.6029(4) 0.5417(11) 0.3245(3) 0.087(4) Uani 1 1 d D . . . .
C19 C 0.5941(4) 0.5710(7) 0.4312(3) 0.054(2) Uani 1 1 d D . . . .
H19A H 0.605392 0.516465 0.449082 0.081 Uiso 1 1 calc GR . . . .
H19B H 0.549917 0.585476 0.429396 0.081 Uiso 1 1 calc GR . . . .
H19C H 0.619088 0.625988 0.442031 0.081 Uiso 1 1 calc GR . . . .
C20 C 0.5127(5) 0.6354(13) 0.3454(5) 0.124(7) Uani 1 1 d D . . . .
H20A H 0.479622 0.599418 0.328290 0.186 Uiso 1 1 calc GR . . . .
H20B H 0.520063 0.694573 0.331911 0.186 Uiso 1 1 calc GR . . . .
H20C H 0.500308 0.649917 0.371130 0.186 Uiso 1 1 calc GR . . . .
C21 C 0.5872(6) 0.5521(15) 0.2793(3) 0.125(7) Uani 1 1 d D . . . .
H21A H 0.622410 0.580885 0.269712 0.188 Uiso 1 1 calc GR . . . .
H21B H 0.550492 0.592580 0.271875 0.188 Uiso 1 1 calc GR . . . .
H21C H 0.578556 0.489471 0.266921 0.188 Uiso 1 1 calc GR . . . .
C22 C 0.7139(4) 0.2302(6) 0.3881(3) 0.058(3) Uani 1 1 d D . . . .
C23 C 0.7028(5) 0.1882(8) 0.3502(4) 0.088(5) Uani 1 1 d D . . . .
C24 C 0.6975(6) 0.2602(10) 0.3222(3) 0.092(5) Uani 1 1 d D . . . .
C25 C 0.7222(5) 0.1806(6) 0.4282(3) 0.079(4) Uani 1 1 d D . . . .
H25A H 0.747880 0.219869 0.448818 0.119 Uiso 1 1 calc GR . . . .
H25B H 0.742580 0.119379 0.426457 0.119 Uiso 1 1 calc GR . . . .
H25C H 0.681436 0.170449 0.435414 0.119 Uiso 1 1 calc GR . . . .
C26 C 0.6955(8) 0.0823(9) 0.3430(6) 0.147(8) Uani 1 1 d D . . . .
H26A H 0.672450 0.070842 0.315627 0.220 Uiso 1 1 calc GR . . . .
H26B H 0.672740 0.054746 0.362516 0.220 Uiso 1 1 calc GR . . . .
H26C H 0.736660 0.052797 0.346215 0.220 Uiso 1 1 calc GR . . . .
C27 C 0.6842(10) 0.2519(16) 0.2766(4) 0.156(9) Uani 1 1 d D . . . .
H27A H 0.655677 0.302579 0.265066 0.234 Uiso 1 1 calc GR . . . .
H27B H 0.665061 0.190200 0.268751 0.234 Uiso 1 1 calc GR . . . .
H27C H 0.723089 0.257529 0.266555 0.234 Uiso 1 1 calc GR . . . .
Co1 Co 0.90276(4) 0.25217(8) 0.50397(4) 0.0476(4) Uani 1 1 d . . . . .
Co2 Co 0.750000 0.750000 0.500000 0.0423(4) Uani 1 2 d S T P A .
Fe1 Fe 0.72817(4) 0.43631(7) 0.41924(3) 0.0281(3) Uani 1 1 d . . . . .
N1 N 0.8372(3) 0.3355(5) 0.4735(2) 0.0380(15) Uani 1 1 d . . . . .
N2 N 0.7442(3) 0.6181(5) 0.4703(2) 0.0425(16) Uani 1 1 d . . . . .
N3 N 0.6455(3) 0.3445(5) 0.4721(2) 0.0374(15) Uani 1 1 d . . . . .
N4 N 0.9112(5) 0.6138(7) 0.5603(4) 0.091(3) Uani 1 1 d . U . . .
N6 N 0.7852(3) 0.4907(5) 0.38530(19) 0.0376(15) Uani 1 1 d . . . . .
N7 N 0.7670(3) 0.4868(7) 0.3449(2) 0.057(2) Uani 1 1 d . . . . .
N8 N 0.6561(3) 0.4997(5) 0.3839(2) 0.0402(16) Uani 1 1 d . . . . .
N9 N 0.6537(3) 0.4962(7) 0.3436(2) 0.061(2) Uani 1 1 d . . . . .
N10 N 0.7164(3) 0.3227(5) 0.3843(2) 0.0440(17) Uani 1 1 d . . . . .
N11 N 0.7058(4) 0.3402(7) 0.3428(2) 0.064(2) Uani 1 1 d . . . . .
O1 O 0.8229(3) 0.6946(5) 0.5432(2) 0.070(2) Uani 1 1 d . U . . .
O2 O 0.8136(4) 0.7920(5) 0.4658(2) 0.071(2) Uani 1 1 d D . . . .
C7A C 0.8278(19) 0.8601(17) 0.4518(7) 0.129(10) Uani 0.5 1 d D U . A 1
H7A H 0.790501 0.884800 0.436242 0.155 Uiso 0.5 1 calc R . . A 1
C9A C 0.9353(14) 0.908(3) 0.4647(16) 0.155(9) Uani 0.5 1 d D . . A 1
H9AA H 0.940494 0.869281 0.489160 0.232 Uiso 0.5 1 calc GR . . A 1
H9AB H 0.953031 0.971105 0.471419 0.232 Uiso 0.5 1 calc GR . . A 1
H9AC H 0.956669 0.877724 0.445089 0.232 Uiso 0.5 1 calc GR . . A 1
C8A C 0.8461(17) 0.997(3) 0.4209(12) 0.155(9) Uani 0.5 1 d D . . A 1
H8AA H 0.805416 1.017239 0.425889 0.232 Uiso 0.5 1 calc GR . . A 1
H8AB H 0.842132 0.977683 0.392708 0.232 Uiso 0.5 1 calc GR . . A 1
H8AC H 0.875459 1.050101 0.426444 0.232 Uiso 0.5 1 calc GR . . A 1
Cl1 Cl 0.95692(19) 0.3347(3) 0.55786(13) 0.0849(15) Uani 0.8 1 d . U . B 1
Cl2 Cl 0.9641(2) 0.1952(3) 0.4654(2) 0.105(2) Uani 0.8 1 d . U . B 1
N5A N 0.8690(17) 0.917(2) 0.4474(10) 0.110(8) Uani 0.5 1 d D . . A 1
C7 C 0.8426(14) 0.8587(18) 0.4685(7) 0.129(10) Uani 0.5 1 d D U . A 2
H7 H 0.833041 0.904687 0.486915 0.155 Uiso 0.5 1 calc R . . A 2
C8 C 0.9089(18) 0.808(3) 0.4244(13) 0.155(9) Uani 0.5 1 d D . . A 2
H8A H 0.906763 0.745456 0.436730 0.232 Uiso 0.5 1 calc GR . . A 2
H8B H 0.951917 0.821397 0.422033 0.232 Uiso 0.5 1 calc GR . . A 2
H8C H 0.882388 0.808451 0.397543 0.232 Uiso 0.5 1 calc GR . . A 2
C9 C 0.9279(19) 0.966(3) 0.4558(16) 0.155(9) Uani 0.5 1 d . . . A 2
H9A H 0.916390 1.008836 0.432821 0.232 Uiso 0.5 1 calc GR . . A 2
H9B H 0.971270 0.946037 0.457868 0.232 Uiso 0.5 1 calc GR . . A 2
H9C H 0.923119 0.998534 0.480594 0.232 Uiso 0.5 1 calc GR . . A 2
Cl1A Cl 0.9784(8) 0.3041(14) 0.5382(6) 0.0849(15) Uani 0.2 1 d . U . B 2
Cl2A Cl 0.9336(9) 0.1706(12) 0.4470(9) 0.105(2) Uani 0.2 1 d . U . B 2
N5 N 0.8871(18) 0.881(2) 0.4499(10) 0.110(8) Uani 0.5 1 d D . . A 2
C28 C 0.8708(9) 1.2795(16) 0.3581(10) 0.089(8) Uani 0.5 1 d . U . . .
H28A H 0.896752 1.317363 0.343469 0.134 Uiso 0.5 1 calc GR . . . .
H28B H 0.892260 1.271235 0.386064 0.134 Uiso 0.5 1 calc GR . . . .
H28C H 0.831175 1.312133 0.357604 0.134 Uiso 0.5 1 calc GR . . . .
C29 C 0.8601(13) 1.112(3) 0.3687(12) 0.115(8) Uani 0.5 1 d . U . . .
C30 C 0.8406(13) 1.172(3) 0.2981(12) 0.109(8) Uani 0.5 1 d . U . . .
N12 N 0.8599(9) 1.193(2) 0.3402(9) 0.106(6) Uani 0.5 1 d D U . C .
O3A O 0.854(2) 1.237(3) 0.2768(9) 0.132(15) Uani 0.25 1 d D U . C 2
O3 O 0.8464(18) 1.034(3) 0.3565(15) 0.114(12) Uani 0.25 1 d . U . D 1
C31 C 0.7221(11) 0.7283(14) 0.3680(5) 0.149(8) Uani 1 1 d D U . . .
H31A H 0.678550 0.728337 0.371153 0.224 Uiso 1 1 calc GR . . . .
H31B H 0.748561 0.748682 0.393319 0.224 Uiso 1 1 calc GR . . . .
H31C H 0.734025 0.664233 0.361303 0.224 Uiso 1 1 calc GR . . . .
C32 C 0.7961(11) 0.805(3) 0.3346(10) 0.255(14) Uani 1 1 d D U . . .
H32A H 0.822282 0.798784 0.361414 0.383 Uiso 1 1 calc GR . . . .
H32B H 0.801241 0.868692 0.324028 0.383 Uiso 1 1 calc GR . . . .
H32C H 0.808501 0.757610 0.316489 0.383 Uiso 1 1 calc GR . . . .
C33 C 0.6930(13) 0.830(2) 0.3139(7) 0.206(8) Uani 1 1 d D U . . .
H33 H 0.663711 0.856595 0.328016 0.247 Uiso 0.5 1 calc R . . E 1
H33A H 0.710424 0.847749 0.291307 0.247 Uiso 0.5 1 calc R . . F 2
N13 N 0.7294(8) 0.7901(10) 0.3375(4) 0.116(5) Uani 1 1 d D U . . .
O4 O 0.676(2) 0.852(3) 0.2784(8) 0.246(11) Uani 0.5 1 d D U . G 1
O4A O 0.6389(15) 0.855(4) 0.3095(11) 0.246(11) Uani 0.5 1 d D U . G 2
C34 C 1.0515(9) 0.784(3) 0.3469(9) 0.146(17) Uani 0.5 1 d D U . . .
H34A H 1.082774 0.832479 0.357172 0.219 Uiso 0.5 1 calc GR . . . .
H34B H 1.064087 0.750152 0.324549 0.219 Uiso 0.5 1 calc GR . . . .
H34C H 1.047856 0.739614 0.368530 0.219 Uiso 0.5 1 calc GR . . . .
C35 C 0.9791(13) 0.863(2) 0.3686(7) 0.095(9) Uani 0.5 1 d D U . . .
C36 C 0.9659(12) 0.827(2) 0.2962(7) 0.131(14) Uani 0.5 1 d D U . . .
N14 N 0.9975(6) 0.8257(12) 0.3342(4) 0.062(5) Uani 0.5 1 d D U . H .
O5 O 0.9297(18) 0.889(3) 0.2847(11) 0.156(19) Uani 0.3 1 d D U . H 1
O5B O 0.942(2) 0.925(3) 0.3644(13) 0.13(2) Uani 0.2 1 d D U . I 3
C38 C 0.9515(11) 0.517(2) 0.2273(8) 0.101(9) Uani 0.5 1 d D U . J .
H38A H 0.951612 0.579667 0.239593 0.151 Uiso 0.5 1 calc GR . . . .
H38B H 0.911416 0.485931 0.227117 0.151 Uiso 0.5 1 calc GR . . . .
H38C H 0.958295 0.523154 0.199595 0.151 Uiso 0.5 1 calc GR . . . .
N15 N 1.000000 0.461(3) 0.250000 0.107(11) Uani 0.5 2 d DS TU P . .
C37 C 0.984(2) 0.361(3) 0.2410(12) 0.20(2) Uani 0.25 1 d D U . J -1
H37 H 1.011761 0.313546 0.253824 0.236 Uiso 0.25 1 calc R . . J -1
O6 O 0.941(3) 0.338(5) 0.2202(17) 0.35(4) Uani 0.25 1 d D U . J -1

loop_
_atom_site_aniso_label
_atom_site_aniso_U_11
_atom_site_aniso_U_22
_atom_site_aniso_U_33
_atom_site_aniso_U_23
_atom_site_aniso_U_13
_atom_site_aniso_U_12
B1 0.031(5) 0.104(10) 0.047(6) -0.008(6) 0.000(4) -0.008(6)
C1 0.019(3) 0.029(4) 0.044(4) -0.001(3) 0.007(3) 0.004(3)
C2 0.023(3) 0.030(4) 0.049(4) 0.010(3) 0.005(3) 0.001(3)
C3 0.018(3) 0.026(3) 0.047(4) -0.004(3) -0.002(3) 0.000(3)
C4 0.063(5) 0.058(5) 0.124(7) -0.005(5) -0.009(5) 0.004(5)
C5 0.114(12) 0.137(13) 0.195(16) 0.029(13) 0.025(12) 0.013(11)
C6 0.071(8) 0.106(10) 0.185(14) 0.055(10) 0.011(9) -0.007(8)
C10 0.030(4) 0.048(5) 0.065(6) 0.005(4) 0.013(4) -0.003(4)
C11 0.035(5) 0.096(8) 0.076(7) 0.035(6) 0.017(5) 0.002(5)
C12 0.038(5) 0.105(9) 0.061(6) 0.030(6) 0.014(4) 0.000(5)
C13 0.034(5) 0.088(8) 0.070(6) 0.004(6) 0.009(4) -0.031(5)
C14 0.057(7) 0.136(13) 0.100(10) 0.037(9) 0.028(7) -0.019(8)
C15 0.065(8) 0.202(18) 0.054(7) 0.032(9) 0.013(6) -0.008(10)
C16 0.023(4) 0.059(6) 0.077(6) 0.020(5) 0.010(4) 0.012(4)
C17 0.035(5) 0.119(10) 0.082(8) 0.050(7) 0.004(5) 0.031(6)
C18 0.029(5) 0.160(13) 0.065(7) 0.042(8) -0.007(5) 0.023(6)
C19 0.026(4) 0.048(5) 0.087(7) -0.004(5) 0.009(4) 0.009(4)
C20 0.045(7) 0.185(18) 0.133(13) 0.066(12) -0.009(7) 0.043(9)
C21 0.066(8) 0.23(2) 0.067(8) 0.048(11) -0.013(6) 0.018(11)
C22 0.040(5) 0.028(4) 0.105(8) -0.021(5) 0.008(5) 0.000(4)
C23 0.056(7) 0.089(9) 0.120(11) -0.078(9) 0.017(7) -0.015(6)
C24 0.071(8) 0.119(12) 0.085(9) -0.063(9) 0.011(7) -0.013(8)
C25 0.057(6) 0.020(4) 0.159(13) -0.020(6) 0.016(7) -0.001(4)
C26 0.114(13) 0.121(14) 0.198(19) -0.116(14) 0.014(13) 0.001(11)
C27 0.155(17) 0.23(2) 0.083(11) -0.094(14) 0.025(11) -0.043(16)
Co1 0.0140(5) 0.0359(6) 0.0910(10) 0.0232(6) 0.0052(5) 0.0023(4)
Co2 0.0339(8) 0.0287(8) 0.0635(11) -0.0094(7) 0.0072(7) -0.0044(6)
Fe1 0.0157(5) 0.0280(5) 0.0384(6) -0.0023(4) -0.0004(4) 0.0022(4)
N1 0.017(3) 0.036(3) 0.060(4) 0.006(3) 0.005(3) 0.004(3)
N2 0.038(4) 0.029(4) 0.060(4) -0.013(3) 0.009(3) -0.007(3)
N3 0.018(3) 0.035(3) 0.058(4) 0.008(3) 0.003(3) 0.000(3)
N4 0.060(5) 0.058(5) 0.145(8) 0.033(5) -0.007(5) 0.007(4)
N6 0.019(3) 0.050(4) 0.041(4) 0.006(3) -0.001(3) 0.003(3)
N7 0.030(4) 0.092(6) 0.047(4) 0.009(4) 0.006(3) 0.004(4)
N8 0.018(3) 0.052(4) 0.049(4) 0.011(3) 0.003(3) 0.009(3)
N9 0.025(3) 0.115(7) 0.041(4) 0.008(4) -0.001(3) 0.004(4)
N10 0.023(3) 0.053(4) 0.054(4) -0.021(3) 0.002(3) -0.001(3)
N11 0.038(4) 0.100(7) 0.054(5) -0.033(5) 0.008(4) -0.010(4)
O1 0.056(4) 0.041(3) 0.104(5) -0.019(4) -0.006(4) 0.009(3)
O2 0.070(5) 0.064(5) 0.090(5) -0.021(4) 0.039(4) -0.034(4)
C7A 0.18(2) 0.157(16) 0.066(19) -0.061(13) 0.072(18) -0.116(16)
C9A 0.105(13) 0.15(2) 0.23(3) 0.02(2) 0.076(15) 0.039(15)
C8A 0.105(13) 0.15(2) 0.23(3) 0.02(2) 0.076(15) 0.039(15)
Cl1 0.068(3) 0.082(3) 0.085(3) 0.023(2) -0.036(2) -0.040(2)
Cl2 0.070(3) 0.050(2) 0.224(6) 0.014(3) 0.101(4) 0.0072(18)
N5A 0.09(2) 0.07(2) 0.177(15) 0.034(15) 0.048(14) -0.033(14)
C7 0.18(2) 0.157(16) 0.066(19) -0.061(13) 0.072(18) -0.116(16)
C8 0.105(13) 0.15(2) 0.23(3) 0.02(2) 0.076(15) 0.039(15)
C9 0.105(13) 0.15(2) 0.23(3) 0.02(2) 0.076(15) 0.039(15)
Cl1A 0.068(3) 0.082(3) 0.085(3) 0.023(2) -0.036(2) -0.040(2)
Cl2A 0.070(3) 0.050(2) 0.224(6) 0.014(3) 0.101(4) 0.0072(18)
N5 0.09(2) 0.07(2) 0.177(15) 0.034(15) 0.048(14) -0.033(14)
C28 0.028(9) 0.052(12) 0.18(2) -0.021(14) -0.009(12) 0.018(9)
C29 0.059(12) 0.119(17) 0.164(19) 0.008(16) 0.012(13) 0.007(13)
C30 0.054(11) 0.131(18) 0.148(19) -0.006(16) 0.038(13) 0.025(13)
N12 0.037(8) 0.113(13) 0.170(16) -0.011(13) 0.025(10) 0.020(9)
O3A 0.10(3) 0.12(3) 0.16(3) -0.04(3) -0.01(2) 0.03(2)
O3 0.08(2) 0.07(2) 0.17(3) 0.03(2) -0.03(2) -0.002(18)
C31 0.22(2) 0.123(14) 0.120(13) 0.050(11) 0.080(14) 0.055(14)
C32 0.27(3) 0.24(3) 0.26(3) -0.05(2) 0.06(3) -0.02(3)
C33 0.256(19) 0.203(16) 0.136(13) 0.014(14) -0.024(15) 0.089(15)
N13 0.186(13) 0.096(8) 0.065(6) 0.020(6) 0.022(8) 0.060(9)
O4 0.28(2) 0.270(19) 0.158(18) -0.005(19) -0.041(17) 0.122(19)
O4A 0.28(2) 0.270(19) 0.158(18) -0.005(19) -0.041(17) 0.122(19)
C34 0.063(17) 0.22(4) 0.16(3) 0.10(3) 0.023(18) -0.05(2)
C35 0.071(16) 0.091(19) 0.11(2) 0.032(17) -0.006(15) 0.006(14)
C36 0.09(2) 0.17(3) 0.12(2) 0.05(2) 0.009(19) -0.06(2)
N14 0.037(8) 0.094(13) 0.044(8) 0.030(9) -0.021(7) -0.035(8)
O5 0.13(3) 0.16(4) 0.15(4) 0.04(3) -0.04(3) -0.04(3)
O5B 0.08(3) 0.19(6) 0.15(5) -0.05(4) 0.05(3) -0.04(4)
C38 0.060(15) 0.14(3) 0.10(2) -0.015(19) 0.010(14) -0.011(16)
N15 0.09(2) 0.12(3) 0.09(2) 0.000 -0.031(17) 0.000
C37 0.15(4) 0.20(4) 0.19(4) 0.00(4) -0.08(3) 0.04(3)
O6 0.32(7) 0.30(7) 0.31(7) -0.05(6) -0.19(6) 0.08(7)

loop_
_atom_type_symbol
_atom_type_description
_atom_type_scat_dispersion_real
_atom_type_scat_dispersion_imag
_atom_type_scat_source
C C 0.0033 0.0016 'International Tables Vol C Tables 4.2.6.8 and 6.1.1.4'
H H 0.0000 0.0000 'International Tables Vol C Tables 4.2.6.8 and 6.1.1.4'
B B 0.0013 0.0007 'International Tables Vol C Tables 4.2.6.8 and 6.1.1.4'
Cl Cl 0.1484 0.1585 'International Tables Vol C Tables 4.2.6.8 and 6.1.1.4'
Co Co 0.3494 0.9721 'International Tables Vol C Tables 4.2.6.8 and 6.1.1.4'
Fe Fe 0.3463 0.8444 'International Tables Vol C Tables 4.2.6.8 and 6.1.1.4'
N N 0.0061 0.0033 'International Tables Vol C Tables 4.2.6.8 and 6.1.1.4'
O O 0.0106 0.0060 'International Tables Vol C Tables 4.2.6.8 and 6.1.1.4'

loop_
_geom_angle_atom_site_label_1
_geom_angle_atom_site_label_2
_geom_angle_atom_site_label_3
_geom_angle
_geom_angle_site_symmetry_1
_geom_angle_site_symmetry_3
_geom_angle_publ_flag
N7 B1 H1 110.8 . . ?
N7 B1 N9 108.7(9) . . ?
N7 B1 N11 107.2(9) . . ?
N9 B1 H1 110.8 . . ?
N9 B1 N11 108.4(9) . . ?
N11 B1 H1 110.8 . . ?
N1 C1 Fe1 176.7(7) . . ?
N2 C2 Fe1 175.7(7) . . ?
N3 C3 Fe1 175.8(7) . . ?
N4 C4 H4 116.8 . . ?
O1 C4 H4 116.8 . . ?
O1 C4 N4 126.5(16) . . ?
H5A C5 H5B 109.5 . . ?
H5A C5 H5C 109.5 . . ?
H5B C5 H5C 109.5 . . ?
N4 C5 H5A 109.5 . . ?
N4 C5 H5B 109.5 . . ?
N4 C5 H5C 109.5 . . ?
H6A C6 H6B 109.5 . . ?
H6A C6 H6C 109.5 . . ?
H6B C6 H6C 109.5 . . ?
N4 C6 H6A 109.5 . . ?
N4 C6 H6B 109.5 . . ?
N4 C6 H6C 109.5 . . ?
C11 C10 C13 127.4(8) . . ?
N6 C10 C11 109.0(8) . . ?
N6 C10 C13 123.6(8) . . ?
C10 C11 C14 125.7(11) . . ?
C12 C11 C10 106.2(8) . . ?
C12 C11 C14 128.1(10) . . ?
C11 C12 C15 132.5(10) . . ?
N7 C12 C11 106.8(9) . . ?
N7 C12 C15 120.6(10) . . ?
C10 C13 H13A 109.5 . . ?
C10 C13 H13B 109.5 . . ?
C10 C13 H13C 109.5 . . ?
H13A C13 H13B 109.5 . . ?
H13A C13 H13C 109.5 . . ?
H13B C13 H13C 109.5 . . ?
C11 C14 H14A 109.5 . . ?
C11 C14 H14B 109.5 . . ?
C11 C14 H14C 109.5 . . ?
H14A C14 H14B 109.5 . . ?
H14A C14 H14C 109.5 . . ?
H14B C14 H14C 109.5 . . ?
C12 C15 H15A 109.5 . . ?
C12 C15 H15B 109.5 . . ?
C12 C15 H15C 109.5 . . ?
H15A C15 H15B 109.5 . . ?
H15A C15 H15C 109.5 . . ?
H15B C15 H15C 109.5 . . ?
C17 C16 C19 127.4(8) . . ?
N8 C16 C17 109.2(7) . . ?
N8 C16 C19 123.3(7) . . ?
C16 C17 C20 127.9(10) . . ?
C18 C17 C16 105.7(7) . . ?
C18 C17 C20 126.4(10) . . ?
C17 C18 C21 129.1(10) . . ?
N9 C18 C17 107.9(7) . . ?
N9 C18 C21 122.9(10) . . ?
C16 C19 H19A 109.5 . . ?
C16 C19 H19B 109.5 . . ?
C16 C19 H19C 109.5 . . ?
H19A C19 H19B 109.5 . . ?
H19A C19 H19C 109.5 . . ?
H19B C19 H19C 109.5 . . ?
C17 C20 H20A 109.5 . . ?
C17 C20 H20B 109.5 . . ?
C17 C20 H20C 109.5 . . ?
H20A C20 H20B 109.5 . . ?
H20A C20 H20C 109.5 . . ?
H20B C20 H20C 109.5 . . ?
C18 C21 H21A 109.5 . . ?
C18 C21 H21B 109.5 . . ?
C18 C21 H21C 109.5 . . ?
H21A C21 H21B 109.5 . . ?
H21A C21 H21C 109.5 . . ?
H21B C21 H21C 109.5 . . ?
C23 C22 C25 127.1(9) . . ?
N10 C22 C23 109.6(9) . . ?
N10 C22 C25 123.4(7) . . ?
C22 C23 C26 124.2(12) . . ?
C24 C23 C22 107.3(9) . . ?
C24 C23 C26 128.4(12) . . ?
C23 C24 C27 128.1(14) . . ?
N11 C24 C23 106.3(9) . . ?
N11 C24 C27 125.6(14) . . ?
C22 C25 H25A 109.5 . . ?
C22 C25 H25B 109.5 . . ?
C22 C25 H25C 109.5 . . ?
H25A C25 H25B 109.5 . . ?
H25A C25 H25C 109.5 . . ?
H25B C25 H25C 109.5 . . ?
C23 C26 H26A 109.5 . . ?
C23 C26 H26B 109.5 . . ?
C23 C26 H26C 109.5 . . ?
H26A C26 H26B 109.5 . . ?
H26A C26 H26C 109.5 . . ?
H26B C26 H26C 109.5 . . ?
C24 C27 H27A 109.5 . . ?
C24 C27 H27B 109.5 . . ?
C24 C27 H27C 109.5 . . ?
H27A C27 H27B 109.5 . . ?
H27A C27 H27C 109.5 . . ?
H27B C27 H27C 109.5 . . ?
N1 Co1 N3 103.2(3) . 7_656 ?
N1 Co1 Cl1 109.0(2) . . ?
N1 Co1 Cl2 111.9(3) . . ?
N1 Co1 Cl2A 98.7(6) . . ?
N3 Co1 Cl1 105.1(2) 7_656 . ?
N3 Co1 Cl2 115.0(2) 7_656 . ?
N3 Co1 Cl2A 104.2(4) 7_656 . ?
Cl2 Co1 Cl1 112.0(2) . . ?
Cl1A Co1 N1 121.9(6) . . ?
Cl1A Co1 Cl2A 108.0(9) . . ?
N2 Co2 N2 180.0 . 7_666 ?
O1 Co2 N2 88.4(3) . . ?
O1 Co2 N2 91.6(3) 7_666 . ?
O1 Co2 N2 91.6(3) . 7_666 ?
O1 Co2 N2 88.4(3) 7_666 7_666 ?
O1 Co2 O1 180.0 . 7_666 ?
O2 Co2 N2 91.6(3) 7_666 . ?
O2 Co2 N2 88.4(3) 7_666 7_666 ?
O2 Co2 N2 88.4(3) . . ?
O2 Co2 N2 91.6(3) . 7_666 ?
O2 Co2 O1 89.5(3) . . ?
O2 Co2 O1 90.5(3) . 7_666 ?
O2 Co2 O1 90.5(3) 7_666 . ?
O2 Co2 O1 89.5(3) 7_666 7_666 ?
O2 Co2 O2 180.0(3) . 7_666 ?
C1 Fe1 C2 90.9(3) . . ?
C1 Fe1 N6 90.7(3) . . ?
C1 Fe1 N8 179.5(3) . . ?
C1 Fe1 N10 90.0(3) . . ?
C2 Fe1 N6 90.2(3) . . ?
C2 Fe1 N8 88.7(3) . . ?
C2 Fe1 N10 179.0(3) . . ?
C3 Fe1 C1 87.1(3) . . ?
C3 Fe1 C2 89.8(3) . . ?
C3 Fe1 N6 177.8(3) . . ?
C3 Fe1 N8 92.5(3) . . ?
C3 Fe1 N10 90.5(3) . . ?
N8 Fe1 N6 89.7(3) . . ?
N10 Fe1 N6 89.6(3) . . ?
N10 Fe1 N8 90.3(3) . . ?
C1 N1 Co1 173.1(7) . . ?
C2 N2 Co2 176.5(7) . . ?
C3 N3 Co1 163.7(6) . 7_656 ?
C4 N4 C5 121.4(14) . . ?
C4 N4 C6 117.1(14) . . ?
C5 N4 C6 121.2(12) . . ?
C10 N6 Fe1 134.9(6) . . ?
C10 N6 N7 107.2(7) . . ?
N7 N6 Fe1 117.8(5) . . ?
C12 N7 B1 130.4(9) . . ?
N6 N7 B1 118.8(7) . . ?
N6 N7 C12 110.8(8) . . ?
C16 N8 Fe1 135.2(6) . . ?
C16 N8 N9 107.4(6) . . ?
N9 N8 Fe1 117.4(5) . . ?
C18 N9 B1 131.2(8) . . ?
C18 N9 N8 109.8(7) . . ?
N8 N9 B1 119.1(7) . . ?
C22 N10 Fe1 138.4(7) . . ?
C22 N10 N11 105.8(7) . . ?
N11 N10 Fe1 115.7(6) . . ?
C24 N11 B1 129.4(10) . . ?
C24 N11 N10 111.0(10) . . ?
N10 N11 B1 119.6(8) . . ?
C4 O1 Co2 126.1(10) . . ?
C7A O2 Co2 137.9(17) . . ?
C7 O2 Co2 128.6(19) . . ?
O2 C7A H7A 105.4 . . ?
O2 C7A N5A 149(4) . . ?
N5A C7A H7A 105.4 . . ?
H9AA C9A H9AB 109.5 . . ?
H9AA C9A H9AC 109.5 . . ?
H9AB C9A H9AC 109.5 . . ?
N5A C9A H9AA 109.5 . . ?
N5A C9A H9AB 109.5 . . ?
N5A C9A H9AC 109.5 . . ?
H8AA C8A H8AB 109.5 . . ?
H8AA C8A H8AC 109.5 . . ?
H8AB C8A H8AC 109.5 . . ?
N5A C8A H8AA 109.5 . . ?
N5A C8A H8AB 109.5 . . ?
N5A C8A H8AC 109.5 . . ?
C7A N5A C9A 126(3) . . ?
C7A N5A C8A 114(3) . . ?
C9A N5A C8A 121(4) . . ?
O2 C7 H7 115.5 . . ?
O2 C7 N5 129(3) . . ?
N5 C7 H7 115.5 . . ?
H8A C8 H8B 109.5 . . ?
H8A C8 H8C 109.5 . . ?
H8B C8 H8C 109.5 . . ?
N5 C8 H8A 109.5 . . ?
N5 C8 H8B 109.5 . . ?
N5 C8 H8C 109.5 . . ?
H9A C9 H9B 109.5 . . ?
H9A C9 H9C 109.5 . . ?
H9B C9 H9C 109.5 . . ?
N5 C9 H9A 109.5 . . ?
N5 C9 H9B 109.5 . . ?
N5 C9 H9C 109.5 . . ?
C7 N5 C8 118(3) . . ?
C7 N5 C9 129(3) . . ?
C9 N5 C8 113(4) . . ?
H28A C28 H28B 109.5 . . ?
H28A C28 H28C 109.5 . . ?
H28B C28 H28C 109.5 . . ?
N12 C28 H28A 109.5 . . ?
N12 C28 H28B 109.5 . . ?
N12 C28 H28C 109.5 . . ?
O3 C29 N12 121(4) . . ?
O3A C30 N12 111(3) . . ?
C28 N12 C29 115(3) . . ?
C28 N12 C30 129(3) . . ?
C30 N12 C29 116(3) . . ?
H31A C31 H31B 109.5 . . ?
H31A C31 H31C 109.5 . . ?
H31B C31 H31C 109.5 . . ?
N13 C31 H31A 109.5 . . ?
N13 C31 H31B 109.5 . . ?
N13 C31 H31C 109.5 . . ?
H32A C32 H32B 109.5 . . ?
H32A C32 H32C 109.5 . . ?
H32B C32 H32C 109.5 . . ?
N13 C32 H32A 109.5 . . ?
N13 C32 H32B 109.5 . . ?
N13 C32 H32C 109.5 . . ?
N13 C33 H33 106.8 . . ?
N13 C33 H33A 110.7 . . ?
N13 C33 O4 146(3) . . ?
N13 C33 O4A 139(3) . . ?
O4 C33 H33 106.8 . . ?
O4A C33 H33A 110.7 . . ?
C31 N13 C32 113(2) . . ?
C33 N13 C31 131(2) . . ?
C33 N13 C32 116(2) . . ?
H34A C34 H34B 109.5 . . ?
H34A C34 H34C 109.5 . . ?
H34B C34 H34C 109.5 . . ?
N14 C34 H34A 109.5 . . ?
N14 C34 H34B 109.5 . . ?
N14 C34 H34C 109.5 . . ?
O5B C35 N14 119(2) . . ?
O5 C36 N14 121(2) . . ?
C34 N14 C35 106(2) . . ?
C34 N14 C36 126.0(19) . . ?
C36 N14 C35 127.8(18) . . ?
H38A C38 H38B 109.5 . . ?
H38A C38 H38C 109.5 . . ?
H38B C38 H38C 109.5 . . ?
N15 C38 H38A 109.5 . . ?
N15 C38 H38B 109.5 . . ?
N15 C38 H38C 109.5 . . ?
C38 N15 C38 113(3) 2_755 . ?
C38 N15 C37 107(2) 2_755 2_755 ?
C38 N15 C37 140(3) . 2_755 ?
C38 N15 C37 140(3) 2_755 . ?
C38 N15 C37 107(2) . . ?
C37 N15 C37 33(4) . 2_755 ?
N15 C37 H37 118.3 . . ?
O6 C37 N15 123(5) . . ?
O6 C37 H37 118.3 . . ?

loop_
_geom_bond_atom_site_label_1
_geom_bond_atom_site_label_2
_geom_bond_distance
_geom_bond_site_symmetry_2
_geom_bond_publ_flag
B1 H1 1.0000 . ?
B1 N7 1.522(13) . ?
B1 N9 1.528(14) . ?
B1 N11 1.532(17) . ?
C1 Fe1 1.928(7) . ?
C1 N1 1.143(9) . ?
C2 Fe1 1.931(8) . ?
C2 N2 1.145(10) . ?
C3 Fe1 1.923(8) . ?
C3 N3 1.144(10) . ?
C4 H4 0.9500 . ?
C4 N4 1.270(15) . ?
C4 O1 1.222(14) . ?
C5 H5A 0.9800 . ?
C5 H5B 0.9800 . ?
C5 H5C 0.9800 . ?
C5 N4 1.43(2) . ?
C6 H6A 0.9800 . ?
C6 H6B 0.9800 . ?
C6 H6C 0.9800 . ?
C6 N4 1.466(19) . ?
C10 C11 1.399(13) . ?
C10 C13 1.505(13) . ?
C10 N6 1.347(10) . ?
C11 C12 1.388(15) . ?
C11 C14 1.509(14) . ?
C12 C15 1.497(15) . ?
C12 N7 1.354(12) . ?
C13 H13A 0.9800 . ?
C13 H13B 0.9800 . ?
C13 H13C 0.9800 . ?
C14 H14A 0.9800 . ?
C14 H14B 0.9800 . ?
C14 H14C 0.9800 . ?
C15 H15A 0.9800 . ?
C15 H15B 0.9800 . ?
C15 H15C 0.9800 . ?
C16 C17 1.388(8) . ?
C16 C19 1.501(8) . ?
C16 N8 1.338(10) . ?
C17 C18 1.379(9) . ?
C17 C20 1.517(8) . ?
C18 C21 1.508(9) . ?
C18 N9 1.340(12) . ?
C19 H19A 0.9800 . ?
C19 H19B 0.9800 . ?
C19 H19C 0.9800 . ?
C20 H20A 0.9800 . ?
C20 H20B 0.9800 . ?
C20 H20C 0.9800 . ?
C21 H21A 0.9800 . ?
C21 H21B 0.9800 . ?
C21 H21C 0.9800 . ?
C22 C23 1.389(9) . ?
C22 C25 1.505(9) . ?
C22 N10 1.314(11) . ?
C23 C24 1.378(9) . ?
C23 C26 1.518(9) . ?
C24 C27 1.517(9) . ?
C24 N11 1.321(14) . ?
C25 H25A 0.9800 . ?
C25 H25B 0.9800 . ?
C25 H25C 0.9800 . ?
C26 H26A 0.9800 . ?
C26 H26B 0.9800 . ?
C26 H26C 0.9800 . ?
C27 H27A 0.9800 . ?
C27 H27B 0.9800 . ?
C27 H27C 0.9800 . ?
Co1 N1 1.987(6) . ?
Co1 N3 1.989(7) 7_656 ?
Co1 Cl1 2.294(4) . ?
Co1 Cl2 2.195(4) . ?
Co1 Cl1A 1.973(15) . ?
Co1 Cl2A 2.45(2) . ?
Co2 N2 2.107(6) 7_666 ?
Co2 N2 2.107(6) . ?
Co2 O1 2.100(7) 7_666 ?
Co2 O1 2.100(7) . ?
Co2 O2 2.061(7) 7_666 ?
Co2 O2 2.061(7) . ?
Fe1 N6 2.004(7) . ?
Fe1 N8 2.002(6) . ?
Fe1 N10 1.979(7) . ?
N6 N7 1.348(10) . ?
N8 N9 1.352(10) . ?
N10 N11 1.399(11) . ?
O2 C7A 1.14(2) . ?
O2 C7 1.13(2) . ?
C7A H7A 0.9500 . ?
C7A N5A 1.24(4) . ?
C9A H9AA 0.9800 . ?
C9A H9AB 0.9800 . ?
C9A H9AC 0.9800 . ?
C9A N5A 1.47(2) . ?
C8A H8AA 0.9800 . ?
C8A H8AB 0.9800 . ?
C8A H8AC 0.9800 . ?
C8A N5A 1.469(19) . ?
C7 H7 0.9500 . ?
C7 N5 1.30(5) . ?
C8 H8A 0.9800 . ?
C8 H8B 0.9800 . ?
C8 H8C 0.9800 . ?
C8 N5 1.48(2) . ?
C9 H9A 0.9800 . ?
C9 H9B 0.9800 . ?
C9 H9C 0.9800 . ?
C9 N5 1.48(5) . ?
C28 H28A 0.9800 . ?
C28 H28B 0.9800 . ?
C28 H28C 0.9800 . ?
C28 N12 1.36(3) . ?
C29 N12 1.50(4) . ?
C29 O3 1.20(5) . ?
C30 N12 1.44(4) . ?
C30 O3A 1.24(5) . ?
C31 H31A 0.9800 . ?
C31 H31B 0.9800 . ?
C31 H31C 0.9800 . ?
C31 N13 1.384(19) . ?
C32 H32A 0.9800 . ?
C32 H32B 0.9800 . ?
C32 H32C 0.9800 . ?
C32 N13 1.499(17) . ?
C33 H33 0.9500 . ?
C33 H33A 0.9500 . ?
C33 N13 1.16(2) . ?
C33 O4 1.224(18) . ?
C33 O4A 1.221(19) . ?
C34 H34A 0.9800 . ?
C34 H34B 0.9800 . ?
C34 H34C 0.9800 . ?
C34 N14 1.316(17) . ?
C35 N14 1.404(18) . ?
C35 O5B 1.177(19) . ?
C36 N14 1.339(17) . ?
C36 O5 1.198(19) . ?
C38 H38A 0.9800 . ?
C38 H38B 0.9800 . ?
C38 H38C 0.9800 . ?
C38 N15 1.425(17) . ?
N15 C37 1.47(2) . ?
N15 C37 1.47(2) 2_755 ?
C37 H37 0.9500 . ?
C37 O6 1.11(7) . ?

loop_
_geom_torsion_atom_site_label_1
_geom_torsion_atom_site_label_2
_geom_torsion_atom_site_label_3
_geom_torsion_atom_site_label_4
_geom_torsion
_geom_torsion_site_symmetry_1
_geom_torsion_site_symmetry_2
_geom_torsion_site_symmetry_3
_geom_torsion_site_symmetry_4
_geom_torsion_publ_flag
C10 C11 C12 C15 -176.2(15) . . . . ?
C10 C11 C12 N7 -1.0(13) . . . . ?
C10 N6 N7 B1 179.8(9) . . . . ?
C10 N6 N7 C12 1.0(11) . . . . ?
C11 C10 N6 Fe1 177.2(7) . . . . ?
C11 C10 N6 N7 -1.6(11) . . . . ?
C11 C12 N7 B1 -178.6(11) . . . . ?
C11 C12 N7 N6 0.0(13) . . . . ?
C13 C10 C11 C12 -179.4(11) . . . . ?
C13 C10 C11 C14 0.2(19) . . . . ?
C13 C10 N6 Fe1 -1.8(14) . . . . ?
C13 C10 N6 N7 179.4(9) . . . . ?
C14 C11 C12 C15 4(2) . . . . ?
C14 C11 C12 N7 179.4(13) . . . . ?
C15 C12 N7 B1 -3(2) . . . . ?
C15 C12 N7 N6 175.9(12) . . . . ?
C16 C17 C18 C21 -179.3(15) . . . . ?
C16 C17 C18 N9 -1.5(15) . . . . ?
C16 N8 N9 B1 -178.2(9) . . . . ?
C16 N8 N9 C18 0.0(12) . . . . ?
C17 C16 N8 Fe1 179.1(8) . . . . ?
C17 C16 N8 N9 -0.9(12) . . . . ?
C17 C18 N9 B1 178.9(12) . . . . ?
C17 C18 N9 N8 1.0(15) . . . . ?
C19 C16 C17 C18 177.1(11) . . . . ?
C19 C16 C17 C20 -3(2) . . . . ?
C19 C16 N8 Fe1 3.2(15) . . . . ?
C19 C16 N8 N9 -176.8(9) . . . . ?
C20 C17 C18 C21 1(3) . . . . ?
C20 C17 C18 N9 178.4(14) . . . . ?
C21 C18 N9 B1 -3(2) . . . . ?
C21 C18 N9 N8 179.0(13) . . . . ?
C22 C23 C24 C27 -178.7(14) . . . . ?
C22 C23 C24 N11 0.6(14) . . . . ?
C22 N10 N11 B1 178.9(8) . . . . ?
C22 N10 N11 C24 -0.4(11) . . . . ?
C23 C22 N10 Fe1 178.8(7) . . . . ?
C23 C22 N10 N11 0.7(10) . . . . ?
C23 C24 N11 B1 -179.3(10) . . . . ?
C23 C24 N11 N10 -0.2(13) . . . . ?
C25 C22 C23 C24 179.1(11) . . . . ?
C25 C22 C23 C26 1.5(19) . . . . ?
C25 C22 N10 Fe1 -1.2(15) . . . . ?
C25 C22 N10 N11 -179.3(8) . . . . ?
C26 C23 C24 C27 -1(3) . . . . ?
C26 C23 C24 N11 178.1(13) . . . . ?
C27 C24 N11 B1 0(2) . . . . ?
C27 C24 N11 N10 179.2(13) . . . . ?
Co2 O2 C7A N5A 126(4) . . . . ?
Co2 O2 C7 N5 172.3(19) . . . . ?
Fe1 N6 N7 B1 0.7(12) . . . . ?
Fe1 N6 N7 C12 -178.1(7) . . . . ?
Fe1 N8 N9 B1 1.8(12) . . . . ?
Fe1 N8 N9 C18 180.0(8) . . . . ?
Fe1 N10 N11 B1 0.3(9) . . . . ?
Fe1 N10 N11 C24 -178.9(7) . . . . ?
N4 C4 O1 Co2 -164.2(10) . . . . ?
N6 C10 C11 C12 1.6(12) . . . . ?
N6 C10 C11 C14 -178.7(12) . . . . ?
N7 B1 N9 C18 122.7(13) . . . . ?
N7 B1 N9 N8 -59.5(13) . . . . ?
N7 B1 N11 C24 -121.9(11) . . . . ?
N7 B1 N11 N10 59.0(11) . . . . ?
N8 C16 C17 C18 1.5(14) . . . . ?
N8 C16 C17 C20 -178.4(13) . . . . ?
N9 B1 N7 C12 -123.7(12) . . . . ?
N9 B1 N7 N6 57.8(13) . . . . ?
N9 B1 N11 C24 120.8(12) . . . . ?
N9 B1 N11 N10 -58.3(10) . . . . ?
N10 C22 C23 C24 -0.9(13) . . . . ?
N10 C22 C23 C26 -178.5(12) . . . . ?
N11 B1 N7 C12 119.2(12) . . . . ?
N11 B1 N7 N6 -59.2(12) . . . . ?
N11 B1 N9 C18 -121.0(13) . . . . ?
N11 B1 N9 N8 56.8(11) . . . . ?
O1 C4 N4 C5 4(2) . . . . ?
O1 C4 N4 C6 178.9(13) . . . . ?
O2 C7A N5A C9A 2(5) . . . . ?
O2 C7A N5A C8A 180(100) . . . . ?
O2 C7 N5 C8 -7(3) . . . . ?
O2 C7 N5 C9 -175(2) . . . . ?
O3A C30 N12 C28 23(4) . . . . ?
O3A C30 N12 C29 -166(3) . . . . ?
O3 C29 N12 C28 174(3) . . . . ?
O3 C29 N12 C30 2(4) . . . . ?
O4 C33 N13 C31 -134(7) . . . . ?
O4 C33 N13 C32 45(8) . . . . ?
O4A C33 N13 C31 21(7) . . . . ?
O4A C33 N13 C32 -160(5) . . . . ?
O5 C36 N14 C34 -155(4) . . . . ?
O5 C36 N14 C35 29(5) . . . . ?
O5B C35 N14 C34 159(4) . . . . ?
O5B C35 N14 C36 -25(5) . . . . ?
C38 N15 C37 O6 0.0(3) . . . . ?
C38 N15 C37 O6 -177.4(16) 2_755 . . . ?
C37 N15 C37 O6 175(3) 2_755 . . . ?
